data_4126841
loop_
_publ_author_name
'Taylor, Laurence J.'
'B\"uhl, Michael'
'Chalmers, Brian A.'
'Ray, Matthew J.'
'Wawrzyniak, Piotr'
'Walton, John C.'
'Cordes, David B.'
'Slawin, Alexandra M. Z.'
'Woollins, J. Derek'
'Kilian, Petr'

_publ_section_title
;
 Dealkanative Main Group Couplings Across the peri-Gap.
;
_journal_name_full 'Journal of the American Chemical Society'
_journal_paper_doi 10.1021/jacs.7b08682
_journal_year 2017
_chemical_formula_moiety 'C25 H24 Fe P2'
_chemical_formula_sum 'C25 H24 Fe P2'
_chemical_formula_weight 442.26
_space_group_IT_number 2
_symmetry_cell_setting triclinic
_symmetry_Int_Tables_number 2
_symmetry_space_group_name_Hall '-P 1'
_symmetry_space_group_name_H-M 'P -1'
_atom_sites_solution_hydrogens geom
_atom_sites_solution_primary direct
_atom_sites_solution_secondary difmap
_audit_creation_date 2014-02-21
_audit_creation_method 'by CrystalStructure 4.1'
_cell_angle_alpha 95.38(4)
_cell_angle_beta 106.68(3)
_cell_angle_gamma 117.00(4)
_cell_formula_units_Z 2
_cell_length_a 9.913(6)
_cell_length_b 10.208(5)
_cell_length_c 12.305(7)
_cell_measurement_reflns_used 2580
_cell_measurement_temperature 173
_cell_measurement_theta_max 25.40
_cell_measurement_theta_min 1.80
_cell_volume 1025.5(11)
_computing_cell_refinement 'CrystalClear-SM Expert 2.1 b29'
_computing_data_collection 'CrystalClear-SM Expert 2.1 b29 (Rigaku, 2013)'
_computing_data_reduction 'CrystalClear-SM Expert 2.1 b29'
_computing_molecular_graphics 'CrystalStructure 4.1'
_computing_publication_material 'CrystalStructure 4.1 (Rigaku, 2013)'
_computing_structure_refinement 'SHELXL-2013 (Sheldrick, 2013)'
_computing_structure_solution 'DIRDIF99-PATTY (Gould, et al., 1999)'
_diffrn_ambient_temperature 173
_diffrn_detector_area_resol_mean 7.314
_diffrn_measured_fraction_theta_full 0.996
_diffrn_measured_fraction_theta_max 0.994
_diffrn_measurement_device_type 'Rigaku Mercury70'
_diffrn_measurement_method \w
_diffrn_radiation_type 'Mo K\a'
_diffrn_radiation_wavelength 0.71075
_diffrn_reflns_av_R_equivalents 0.0252
_diffrn_reflns_Laue_measured_fraction_full 0.996
_diffrn_reflns_Laue_measured_fraction_max 0.994
_diffrn_reflns_limit_h_max 11
_diffrn_reflns_limit_h_min -11
_diffrn_reflns_limit_k_max 12
_diffrn_reflns_limit_k_min -12
_diffrn_reflns_limit_l_max 14
_diffrn_reflns_limit_l_min -14
_diffrn_reflns_number 9216
_diffrn_reflns_point_group_measured_fraction_full 0.996
_diffrn_reflns_point_group_measured_fraction_max 0.994
_diffrn_reflns_theta_full 25.000
_diffrn_reflns_theta_max 25.386
_diffrn_reflns_theta_min 1.791
_diffrn_standards_number 0
_exptl_absorpt_coefficient_mu 0.899
_exptl_absorpt_correction_T_max 0.868
_exptl_absorpt_correction_T_min 0.729
_exptl_absorpt_correction_type multi-scan
_exptl_absorpt_process_details 'REQAB (Rigaku, 1998)'
_exptl_crystal_colour yellow
_exptl_crystal_density_diffrn 1.432
_exptl_crystal_density_method 'not measured'
_exptl_crystal_description prism
_exptl_crystal_F_000 460.00
_exptl_crystal_size_max 0.252
_exptl_crystal_size_mid 0.167
_exptl_crystal_size_min 0.158
_refine_diff_density_max 0.28
_refine_diff_density_min -0.35
_refine_ls_extinction_method none
_refine_ls_goodness_of_fit_ref 1.028
_refine_ls_hydrogen_treatment constr
_refine_ls_number_parameters 255
_refine_ls_number_reflns 3746
_refine_ls_number_restraints 0
_refine_ls_R_factor_gt 0.0273
_refine_ls_shift/su_max 0.001
_refine_ls_structure_factor_coef Fsqd
_refine_ls_weighting_details 'w = 1/[\s^2^(Fo^2^)+(0.0375P)^2^+0.4531P] where P=(Fo^2^+2Fc^2^)/3'
_refine_ls_weighting_scheme calc
_refine_ls_wR_factor_ref 0.0726
_reflns_number_gt 3263
_reflns_number_total 3746
_reflns_threshold_expression F^2^>2.0\s(F^2^)
_cod_data_source_file ja7b08682_si_005.cif
_cod_data_source_block 6c
_cod_database_code 4126841

loop_
_symmetry_equiv_pos_site_id
_symmetry_equiv_pos_as_xyz
1 +X,+Y,+Z
2 -X,-Y,-Z

loop_
_atom_site_label
_atom_site_type_symbol
_atom_site_fract_x
_atom_site_fract_y
_atom_site_fract_z
_atom_site_U_iso_or_equiv
_atom_site_adp_type
_atom_site_occupancy
_atom_site_site_symmetry_multiplicity
_atom_site_site_symmetry_order
_atom_site_calc_flag
_atom_site_refinement_flags
Fe1 Fe 0.50293(3) 0.81427(3) 0.81264(2) 0.02007(9) Uani 1 2 0 d .
P1 P 0.86678(6) 0.82750(6) 0.85485(4) 0.02127(12) Uani 1 2 0 d .
P9 P 0.75172(6) 0.60361(5) 0.72698(4) 0.02394(12) Uani 1 2 0 d .
C1 C 1.0151(2) 0.9279(2) 0.78766(15) 0.0192(4) Uani 1 2 0 d .
C2 C 1.1320(2) 1.0801(2) 0.82361(16) 0.0240(4) Uani 1 2 0 d .
C3 C 1.2294(2) 1.1488(2) 0.75771(17) 0.0253(4) Uani 1 2 0 d .
C4 C 1.2075(2) 1.0632(2) 0.65478(16) 0.0210(4) Uani 1 2 0 d .
C5 C 1.0906(2) 0.9081(2) 0.62006(15) 0.0196(4) Uani 1 2 0 d .
C6 C 1.0719(2) 0.8313(2) 0.51114(16) 0.0231(4) Uani 1 2 0 d .
C7 C 0.9567(2) 0.6807(2) 0.46782(17) 0.0282(4) Uani 1 2 0 d .
C8 C 0.8585(2) 0.6064(2) 0.53120(17) 0.0281(4) Uani 1 2 0 d .
C9 C 0.8754(2) 0.6814(2) 0.63828(16) 0.0224(4) Uani 1 2 0 d .
C10 C 0.9944(2) 0.8372(2) 0.68339(15) 0.0188(4) Uani 1 2 0 d .
C11 C 1.2807(2) 1.0991(2) 0.56144(17) 0.0260(4) Uani 1 2 0 d .
C12 C 1.1867(2) 0.9468(2) 0.46414(16) 0.0263(4) Uani 1 2 0 d .
C13 C 0.7205(2) 0.8865(2) 0.79249(16) 0.0224(4) Uani 1 2 0 d .
C14 C 0.5895(2) 0.8221(3) 0.68042(17) 0.0278(4) Uani 1 2 0 d .
C15 C 0.5071(3) 0.9060(3) 0.67307(19) 0.0339(5) Uani 1 2 0 d .
C16 C 0.5852(3) 1.0218(2) 0.7782(2) 0.0338(5) Uani 1 2 0 d .
C17 C 0.7171(2) 1.0116(2) 0.85215(19) 0.0283(4) Uani 1 2 0 d .
C18 C 0.3563(2) 0.5913(2) 0.80000(19) 0.0309(4) Uani 1 2 0 d .
C19 C 0.2640(2) 0.6664(2) 0.77937(19) 0.0308(4) Uani 1 2 0 d .
C20 C 0.3295(2) 0.7856(2) 0.88061(19) 0.0320(5) Uani 1 2 0 d .
C21 C 0.4617(3) 0.7848(2) 0.96414(18) 0.0332(5) Uani 1 2 0 d .
C22 C 0.4777(2) 0.6647(2) 0.91456(18) 0.0297(4) Uani 1 2 0 d .
C23 C 0.8607(3) 0.5202(2) 0.8183(2) 0.0323(5) Uani 1 2 0 d .
C24 C 0.7891(3) 0.4753(3) 0.9125(2) 0.0482(6) Uani 1 2 0 d .
C25 C 0.8395(3) 0.3825(3) 0.7402(3) 0.0478(6) Uani 1 2 0 d .
H2 H 1.14806 1.14106 0.89453 0.0288 Uiso 1 2 0 calc R
H3 H 1.30969 1.25402 0.78507 0.0304 Uiso 1 2 0 calc R
H7 H 0.94217 0.62533 0.39488 0.0338 Uiso 1 2 0 calc R
H8 H 0.77825 0.50145 0.49913 0.0337 Uiso 1 2 0 calc R
H11A H 1.39866 1.13437 0.59417 0.0312 Uiso 1 2 0 calc R
H11B H 1.2657 1.17923 0.52966 0.0312 Uiso 1 2 0 calc R
H12A H 1.12472 0.9567 0.38954 0.0316 Uiso 1 2 0 calc R
H12B H 1.26297 0.9161 0.45009 0.0316 Uiso 1 2 0 calc R
H23 H 0.97932 0.59794 0.85686 0.0387 Uiso 1 2 0 calc R
H24A H 0.83688 0.42167 0.95644 0.0578 Uiso 1 2 0 calc R
H24B H 0.6706 0.40826 0.875 0.0578 Uiso 1 2 0 calc R
H24C H 0.81383 0.5671 0.96642 0.0578 Uiso 1 2 0 calc R
H25A H 0.72324 0.30613 0.70261 0.0574 Uiso 1 2 0 calc R
H25B H 0.89728 0.33881 0.78786 0.0574 Uiso 1 2 0 calc R
H25C H 0.88423 0.41386 0.67958 0.0574 Uiso 1 2 0 calc R
H14 H 0.56236 0.73786 0.62123 0.0333 Uiso 1 2 0 calc R
H15 H 0.41487 0.88709 0.60817 0.0406 Uiso 1 2 0 calc R
H16 H 0.55478 1.09443 0.79653 0.0405 Uiso 1 2 0 calc R
H17 H 0.79066 1.07664 0.92831 0.0340 Uiso 1 2 0 calc R
H18 H 0.33951 0.50707 0.74644 0.0370 Uiso 1 2 0 calc R
H19 H 0.1742 0.64064 0.70976 0.0369 Uiso 1 2 0 calc R
H20 H 0.29159 0.85453 0.89107 0.0383 Uiso 1 2 0 calc R
H21 H 0.52803 0.85319 1.04017 0.0398 Uiso 1 2 0 calc R
H22 H 0.55614 0.63778 0.95159 0.0356 Uiso 1 2 0 calc R

loop_
_atom_site_aniso_label
_atom_site_aniso_U_11
_atom_site_aniso_U_22
_atom_site_aniso_U_33
_atom_site_aniso_U_12
_atom_site_aniso_U_13
_atom_site_aniso_U_23
Fe1 0.01957(15) 0.02152(15) 0.02364(15) 0.01162(12) 0.01116(11) 0.00826(11)
P1 0.0211(2) 0.0277(3) 0.0197(2) 0.0137(2) 0.01040(19) 0.0099(2)
P9 0.0201(3) 0.0230(3) 0.0317(3) 0.0106(2) 0.0131(2) 0.0099(2)
C1 0.0167(8) 0.0258(9) 0.0165(8) 0.0119(8) 0.0054(7) 0.0072(7)
C2 0.0232(10) 0.0278(10) 0.0176(9) 0.0123(8) 0.0052(8) 0.0021(8)
C3 0.0189(9) 0.0232(10) 0.0264(10) 0.0068(8) 0.0054(8) 0.0053(8)
C4 0.0175(9) 0.0258(10) 0.0234(9) 0.0124(8) 0.0082(7) 0.0119(8)
C5 0.0179(9) 0.0266(10) 0.0191(9) 0.0145(8) 0.0069(7) 0.0078(8)
C6 0.0236(10) 0.0326(10) 0.0204(9) 0.0184(9) 0.0101(8) 0.0094(8)
C7 0.0309(11) 0.0318(11) 0.0214(9) 0.0166(9) 0.0095(8) 0.0011(8)
C8 0.0269(10) 0.0229(10) 0.0302(10) 0.0108(8) 0.0097(8) 0.0017(8)
C9 0.0215(9) 0.0236(9) 0.0247(9) 0.0129(8) 0.0092(8) 0.0077(8)
C10 0.0172(9) 0.0231(9) 0.0200(9) 0.0133(8) 0.0062(7) 0.0075(8)
C11 0.0236(10) 0.0332(11) 0.0279(10) 0.0155(9) 0.0141(8) 0.0155(9)
C12 0.0258(10) 0.0382(11) 0.0226(9) 0.0192(9) 0.0123(8) 0.0132(9)
C13 0.0221(9) 0.0281(10) 0.0262(10) 0.0143(8) 0.0163(8) 0.0136(8)
C14 0.0301(10) 0.0423(12) 0.0241(10) 0.0244(10) 0.0152(9) 0.0155(9)
C15 0.0356(12) 0.0515(14) 0.0369(12) 0.0311(11) 0.0221(10) 0.0294(11)
C16 0.0388(12) 0.0312(11) 0.0550(14) 0.0249(10) 0.0318(11) 0.0265(10)
C17 0.0263(10) 0.0216(10) 0.0401(11) 0.0096(8) 0.0195(9) 0.0111(9)
C18 0.0271(10) 0.0196(10) 0.0405(12) 0.0080(8) 0.0118(9) 0.0075(9)
C19 0.0181(9) 0.0270(10) 0.0402(12) 0.0067(8) 0.0094(9) 0.0086(9)
C20 0.0254(10) 0.0319(11) 0.0466(13) 0.0142(9) 0.0240(10) 0.0119(10)
C21 0.0311(11) 0.0364(12) 0.0294(11) 0.0105(10) 0.0184(9) 0.0094(9)
C22 0.0266(10) 0.0302(11) 0.0357(11) 0.0128(9) 0.0150(9) 0.0203(9)
C23 0.0302(11) 0.0320(11) 0.0495(13) 0.0191(9) 0.0247(10) 0.0240(10)
C24 0.0570(15) 0.0551(15) 0.0643(16) 0.0378(13) 0.0401(14) 0.0433(14)
C25 0.0567(15) 0.0358(13) 0.0813(19) 0.0320(12) 0.0462(14) 0.0321(13)

loop_
_atom_type_symbol
_atom_type_description
_atom_type_scat_dispersion_real
_atom_type_scat_dispersion_imag
_atom_type_scat_source
C C 0.0033 0.0016
;
International Tables for Crystallography
(1992, Vol. C, Tables 4.2.6.8 and 6.1.1.4)
;
H H 0.0000 0.0000
;
International Tables for Crystallography
(1992, Vol. C, Table 6.1.1.4)
;
Fe Fe 0.3463 0.8444
;
International Tables for Crystallography
(1992, Vol. C, Tables 4.2.6.8 and 6.1.1.4)
;
P P 0.1023 0.0942
;
International Tables for Crystallography
(1992, Vol. C, Tables 4.2.6.8 and 6.1.1.4)
;

loop_
_geom_angle_atom_site_label_1
_geom_angle_atom_site_label_2
_geom_angle_atom_site_label_3
_geom_angle
_geom_angle_publ_flag
C13 Fe1 C14 41.10(8) yes
C13 Fe1 C15 69.05(10) yes
C13 Fe1 C16 69.08(11) yes
C13 Fe1 C17 41.13(10) yes
C13 Fe1 C18 120.67(11) yes
C13 Fe1 C19 155.46(9) yes
C13 Fe1 C20 163.02(7) yes
C13 Fe1 C21 126.14(9) yes
C13 Fe1 C22 108.44(10) yes
C14 Fe1 C15 40.82(12) yes
C14 Fe1 C16 68.54(12) yes
C14 Fe1 C17 68.72(10) yes
C14 Fe1 C18 107.21(11) yes
C14 Fe1 C19 119.57(9) yes
C14 Fe1 C20 154.27(9) yes
C14 Fe1 C21 163.41(11) yes
C14 Fe1 C22 125.98(12) yes
C15 Fe1 C16 40.48(10) yes
C15 Fe1 C17 68.44(9) yes
C15 Fe1 C18 124.39(9) yes
C15 Fe1 C19 106.04(10) yes
C15 Fe1 C20 119.20(12) yes
C15 Fe1 C21 154.87(12) yes
C15 Fe1 C22 162.41(10) yes
C16 Fe1 C17 40.75(10) yes
C16 Fe1 C18 161.06(9) yes
C16 Fe1 C19 123.65(11) yes
C16 Fe1 C20 106.79(12) yes
C16 Fe1 C21 120.81(11) yes
C16 Fe1 C22 156.38(8) yes
C17 Fe1 C18 156.69(11) yes
C17 Fe1 C19 161.30(11) yes
C17 Fe1 C20 125.22(10) yes
C17 Fe1 C21 108.54(10) yes
C17 Fe1 C22 121.90(9) yes
C18 Fe1 C19 41.04(11) yes
C18 Fe1 C20 68.57(11) yes
C18 Fe1 C21 68.45(10) yes
C18 Fe1 C22 40.75(8) yes
C19 Fe1 C20 40.52(9) yes
C19 Fe1 C21 68.42(9) yes
C19 Fe1 C22 68.61(10) yes
C20 Fe1 C21 40.72(10) yes
C20 Fe1 C22 68.35(11) yes
C21 Fe1 C22 40.47(11) yes
P9 P1 C1 94.14(8) yes
P9 P1 C13 99.86(8) yes
C1 P1 C13 98.74(11) yes
P1 P9 C9 93.76(8) yes
P1 P9 C23 98.30(8) yes
C9 P9 C23 102.17(13) yes
P1 C1 C2 126.90(18) yes
P1 C1 C10 114.25(13) yes
C2 C1 C10 118.68(19) yes
C1 C2 C3 121.9(2) yes
C2 C3 C4 119.98(17) yes
C3 C4 C5 117.7(2) yes
C3 C4 C11 133.99(17) yes
C5 C4 C11 108.30(18) yes
C4 C5 C6 113.53(19) yes
C4 C5 C10 123.64(19) yes
C6 C5 C10 122.72(16) yes
C5 C6 C7 117.9(2) yes
C5 C6 C12 107.93(16) yes
C7 C6 C12 134.0(2) yes
C6 C7 C8 120.2(2) yes
C7 C8 C9 122.26(17) yes
P9 C9 C8 127.31(14) yes
P9 C9 C10 114.89(16) yes
C8 C9 C10 117.71(19) yes
C1 C10 C5 118.04(16) yes
C1 C10 C9 122.70(19) yes
C5 C10 C9 119.17(19) yes
C4 C11 C12 105.06(16) yes
C6 C12 C11 105.09(18) yes
Fe1 C13 P1 125.68(12) yes
Fe1 C13 C14 69.45(14) yes
Fe1 C13 C17 69.32(14) yes
P1 C13 C14 129.08(19) yes
P1 C13 C17 124.01(14) yes
C14 C13 C17 106.9(2) yes
Fe1 C14 C13 69.45(14) yes
Fe1 C14 C15 69.42(15) yes
C13 C14 C15 108.1(2) yes
Fe1 C15 C14 69.76(15) yes
Fe1 C15 C16 69.71(15) yes
C14 C15 C16 108.4(2) yes
Fe1 C16 C15 69.80(15) yes
Fe1 C16 C17 69.73(14) yes
C15 C16 C17 108.3(3) yes
Fe1 C17 C13 69.54(11) yes
Fe1 C17 C16 69.52(12) yes
C13 C17 C16 108.32(18) yes
Fe1 C18 C19 69.69(13) yes
Fe1 C18 C22 70.02(13) yes
C19 C18 C22 107.8(2) yes
Fe1 C19 C18 69.27(13) yes
Fe1 C19 C20 69.92(13) yes
C18 C19 C20 107.87(19) yes
Fe1 C20 C19 69.56(16) yes
Fe1 C20 C21 69.69(16) yes
C19 C20 C21 108.1(2) yes
Fe1 C21 C20 69.59(15) yes
Fe1 C21 C22 69.72(15) yes
C20 C21 C22 108.08(18) yes
Fe1 C22 C18 69.23(14) yes
Fe1 C22 C21 69.81(14) yes
C18 C22 C21 108.1(2) yes
P9 C23 C24 108.2(2) yes
P9 C23 C25 109.27(17) yes
C24 C23 C25 111.0(2) yes
C1 C2 H2 119.026 no
C3 C2 H2 119.029 no
C2 C3 H3 120.007 no
C4 C3 H3 120.015 no
C6 C7 H7 119.894 no
C8 C7 H7 119.900 no
C7 C8 H8 118.873 no
C9 C8 H8 118.870 no
C4 C11 H11A 110.739 no
C4 C11 H11B 110.735 no
C12 C11 H11A 110.733 no
C12 C11 H11B 110.730 no
H11A C11 H11B 108.821 no
C6 C12 H12A 110.729 no
C6 C12 H12B 110.728 no
C11 C12 H12A 110.729 no
C11 C12 H12B 110.729 no
H12A C12 H12B 108.816 no
Fe1 C14 H14 126.752 no
C13 C14 H14 125.949 no
C15 C14 H14 125.949 no
Fe1 C15 H15 126.286 no
C14 C15 H15 125.809 no
C16 C15 H15 125.815 no
Fe1 C16 H16 126.194 no
C15 C16 H16 125.850 no
C17 C16 H16 125.849 no
Fe1 C17 H17 126.675 no
C13 C17 H17 125.843 no
C16 C17 H17 125.841 no
Fe1 C18 H18 125.783 no
C19 C18 H18 126.086 no
C22 C18 H18 126.080 no
Fe1 C19 H19 126.312 no
C18 C19 H19 126.060 no
C20 C19 H19 126.073 no
Fe1 C20 H20 126.373 no
C19 C20 H20 125.944 no
C21 C20 H20 125.942 no
Fe1 C21 H21 126.299 no
C20 C21 H21 125.964 no
C22 C21 H21 125.954 no
Fe1 C22 H22 126.590 no
C18 C22 H22 125.959 no
C21 C22 H22 125.941 no
P9 C23 H23 109.448 no
C24 C23 H23 109.451 no
C25 C23 H23 109.453 no
C23 C24 H24A 109.469 no
C23 C24 H24B 109.472 no
C23 C24 H24C 109.465 no
H24A C24 H24B 109.477 no
H24A C24 H24C 109.475 no
H24B C24 H24C 109.469 no
C23 C25 H25A 109.471 no
C23 C25 H25B 109.466 no
C23 C25 H25C 109.471 no
H25A C25 H25B 109.475 no
H25A C25 H25C 109.474 no
H25B C25 H25C 109.471 no

loop_
_geom_bond_atom_site_label_1
_geom_bond_atom_site_label_2
_geom_bond_distance
_geom_bond_publ_flag
Fe1 C13 2.038(3) yes
Fe1 C14 2.038(3) yes
Fe1 C15 2.033(3) yes
Fe1 C16 2.032(3) yes
Fe1 C17 2.035(2) yes
Fe1 C18 2.029(2) yes
Fe1 C19 2.034(3) yes
Fe1 C20 2.039(3) yes
Fe1 C21 2.040(3) yes
Fe1 C22 2.039(3) yes
P1 P9 2.2200(18) yes
P1 C1 1.840(2) yes
P1 C13 1.816(3) yes
P9 C9 1.837(2) yes
P9 C23 1.864(3) yes
C1 C2 1.376(3) yes
C1 C10 1.414(3) yes
C2 C3 1.423(3) yes
C3 C4 1.370(3) yes
C4 C5 1.398(3) yes
C4 C11 1.515(3) yes
C5 C6 1.405(3) yes
C5 C10 1.395(3) yes
C6 C7 1.362(3) yes
C6 C12 1.519(3) yes
C7 C8 1.417(3) yes
C8 C9 1.385(3) yes
C9 C10 1.409(2) yes
C11 C12 1.554(3) yes
C13 C14 1.431(3) yes
C13 C17 1.431(4) yes
C14 C15 1.420(4) yes
C15 C16 1.407(3) yes
C16 C17 1.416(4) yes
C18 C19 1.424(4) yes
C18 C22 1.416(3) yes
C19 C20 1.410(3) yes
C20 C21 1.419(3) yes
C21 C22 1.411(4) yes
C23 C24 1.527(4) yes
C23 C25 1.518(4) yes
C2 H2 0.950 no
C3 H3 0.950 no
C7 H7 0.950 no
C8 H8 0.950 no
C11 H11A 0.990 no
C11 H11B 0.990 no
C12 H12A 0.990 no
C12 H12B 0.990 no
C14 H14 0.950 no
C15 H15 0.950 no
C16 H16 0.950 no
C17 H17 0.950 no
C18 H18 0.950 no
C19 H19 0.950 no
C20 H20 0.950 no
C21 H21 0.950 no
C22 H22 0.950 no
C23 H23 1.000 no
C24 H24A 0.980 no
C24 H24B 0.980 no
C24 H24C 0.980 no
C25 H25A 0.980 no
C25 H25B 0.980 no
C25 H25C 0.980 no

loop_
_geom_contact_atom_site_label_1
_geom_contact_atom_site_label_2
_geom_contact_distance
_geom_contact_publ_flag
_geom_contact_site_symmetry_2
P1 C24 3.507(4) no .
P9 C14 3.295(3) no .
C1 C4 2.835(3) no .
C2 C5 2.731(3) no .
C2 C13 3.512(4) no .
C3 C10 2.808(3) no .
C4 C7 3.597(4) no .
C5 C8 2.733(3) no .
C6 C9 2.841(3) no .
C7 C10 2.797(3) no .
C8 C25 3.586(4) no .
C9 C25 3.315(4) no .
C10 C13 3.555(4) no .
C4 C6 3.588(4) no 2_776
C6 C4 3.588(4) no 2_776
C7 C18 3.576(4) no 2_666
C11 C14 3.587(4) no 2_776
C12 C14 3.457(4) no 2_776
C14 C11 3.587(4) no 2_776
C14 C12 3.457(4) no 2_776
C16 C25 3.565(4) no 1_565
C18 C7 3.576(4) no 2_666
C21 C24 3.531(4) no 2_667
C24 C21 3.531(4) no 2_667
C25 C16 3.565(4) no 1_545
P1 H2 3.0133 no .
P1 H23 3.0175 no .
P1 H24C 3.0095 no .
P1 H14 3.1980 no .
P1 H17 3.0915 no .
P1 H22 3.4310 no .
P9 H8 3.0235 no .
P9 H24B 2.8296 no .
P9 H24C 2.9277 no .
P9 H25A 2.8971 no .
P9 H25C 2.8906 no .
P9 H14 2.8919 no .
C1 H3 3.2950 no .
C1 H23 3.4384 no .
C3 H11A 2.9987 no .
C3 H11B 2.9566 no .
C4 H2 3.2658 no .
C4 H12A 3.0813 no .
C4 H12B 3.1203 no .
C5 H3 3.2355 no .
C5 H7 3.2370 no .
C5 H11A 3.0087 no .
C5 H11B 3.0385 no .
C5 H12A 3.0113 no .
C5 H12B 3.0424 no .
C6 H8 3.2550 no .
C6 H11A 3.0846 no .
C6 H11B 3.1235 no .
C7 H12A 2.9678 no .
C7 H12B 2.9820 no .
C8 H25C 2.8498 no .
C9 H7 3.3007 no .
C9 H23 2.9423 no .
C9 H25C 2.8593 no .
C9 H14 3.3588 no .
C10 H2 3.2586 no .
C10 H8 3.2504 no .
C10 H23 3.3724 no .
C11 H3 2.9106 no .
C12 H7 2.9049 no .
C13 H2 3.5534 no .
C13 H15 3.2242 no .
C13 H16 3.2243 no .
C13 H22 3.4557 no .
C14 H16 3.2083 no .
C14 H17 3.2171 no .
C14 H18 3.3988 no .
C15 H17 3.2032 no .
C15 H19 3.3762 no .
C16 H14 3.2073 no .
C16 H20 3.4012 no .
C17 H14 3.2175 no .
C17 H15 3.2043 no .
C17 H21 3.4522 no .
C18 H14 3.4162 no .
C18 H20 3.2092 no .
C18 H21 3.2056 no .
C19 H15 3.3750 no .
C19 H21 3.2070 no .
C19 H22 3.2132 no .
C20 H16 3.3973 no .
C20 H18 3.2083 no .
C20 H22 3.2079 no .
C21 H17 3.4571 no .
C21 H18 3.2055 no .
C21 H19 3.2085 no .
C22 H19 3.2128 no .
C22 H20 3.2070 no .
C24 H25A 2.6924 no .
C24 H25B 2.7097 no .
C24 H25C 3.3537 no .
C24 H22 3.5046 no .
C25 H8 3.3089 no .
C25 H24A 2.6631 no .
C25 H24B 2.7452 no .
C25 H24C 3.3500 no .
H2 H3 2.3587 no .
H2 H17 3.4552 no .
H3 H11A 3.0687 no .
H3 H11B 3.0185 no .
H7 H8 2.3495 no .
H7 H12A 3.0452 no .
H7 H12B 3.0325 no .
H8 H25A 3.3578 no .
H8 H25C 2.5922 no .
H11A H12A 2.7839 no .
H11A H12B 2.2552 no .
H11B H12A 2.2552 no .
H11B H12B 2.7568 no .
H23 H24A 2.4151 no .
H23 H24B 2.8736 no .
H23 H24C 2.3427 no .
H23 H25A 2.8684 no .
H23 H25B 2.3682 no .
H23 H25C 2.3708 no .
H24A H25A 2.9152 no .
H24A H25B 2.4941 no .
H24A H25C 3.5684 no .
H24B H25A 2.5639 no .
H24B H25B 3.0641 no .
H24B H22 3.2060 no .
H24C H25B 3.5744 no .
H24C H22 2.9172 no .
H14 H15 2.5332 no .
H14 H18 3.2731 no .
H15 H16 2.5189 no .
H15 H19 3.2304 no .
H16 H17 2.5287 no .
H16 H20 3.2608 no .
H17 H21 3.3361 no .
H18 H19 2.5432 no .
H18 H22 2.5336 no .
H19 H20 2.5275 no .
H20 H21 2.5348 no .
H21 H22 2.5263 no .
P1 H2 3.1229 no 2_777
P1 H17 3.3016 no 2_777
C1 H12A 2.8797 no 2_776
C1 H17 3.4890 no 2_777
C1 H20 3.1197 no 1_655
C2 H12A 2.9346 no 2_776
C2 H20 3.3773 no 1_655
C2 H21 3.0151 no 2_777
C2 H22 3.3191 no 2_777
C3 H12A 3.0524 no 2_776
C3 H16 3.4247 no 1_655
C3 H18 3.3382 no 1_665
C3 H21 2.9305 no 2_777
C3 H22 3.4683 no 2_777
C4 H12A 3.0863 no 2_776
C4 H15 3.4095 no 1_655
C4 H16 3.2323 no 1_655
C5 H11B 3.1245 no 2_776
C5 H12A 3.0060 no 2_776
C5 H15 3.3599 no 1_655
C5 H19 3.3844 no 1_655
C5 H20 3.5926 no 1_655
C6 H11B 3.1876 no 2_776
C6 H25C 3.5262 no 2_766
C6 H15 3.0156 no 1_655
C6 H19 3.4717 no 1_655
C7 H11B 3.1304 no 2_776
C7 H25C 3.0664 no 2_766
C7 H18 2.9573 no 2_666
C7 H19 3.3201 no 1_655
C7 H19 3.2222 no 2_666
C8 H11B 3.0151 no 2_776
C8 H18 3.1953 no 2_666
C8 H19 3.1079 no 1_655
C8 H19 3.5438 no 2_666
C9 H11B 2.9918 no 2_776
C9 H19 3.0675 no 1_655
C10 H11B 3.0323 no 2_776
C10 H12A 2.9375 no 2_776
C10 H19 3.2161 no 1_655
C10 H20 3.2186 no 1_655
C11 H14 3.2558 no 2_776
C11 H15 3.0323 no 1_655
C11 H16 3.3744 no 1_655
C12 H25C 3.5906 no 2_766
C12 H14 3.5378 no 2_776
C12 H15 2.7898 no 1_655
C13 H12A 3.2169 no 2_776
C14 H8 3.4863 no 2_666
C14 H11A 3.4771 no 2_776
C14 H11B 3.2992 no 2_776
C14 H12A 3.1341 no 2_776
C14 H12B 3.2349 no 2_776
C15 H11A 3.1039 no 1_455
C15 H12B 3.1407 no 1_455
C15 H12B 3.0873 no 2_776
C15 H25A 3.5687 no 1_565
C16 H11A 3.1438 no 1_455
C16 H12B 3.5290 no 2_776
C16 H25A 2.9654 no 1_565
C16 H25B 3.2685 no 1_565
C16 H21 3.1763 no 2_677
C17 H25B 3.2959 no 1_565
C17 H20 3.3632 no 2_677
C18 H3 3.2391 no 1_445
C18 H7 2.8961 no 2_666
C18 H8 3.4066 no 2_666
C19 H7 2.8987 no 2_666
C19 H8 3.5041 no 2_666
C19 H23 3.0396 no 1_455
C19 H25C 3.2039 no 1_455
C20 H23 3.0129 no 1_455
C20 H24A 3.2776 no 2_667
C20 H17 3.3808 no 2_677
C20 H21 3.2164 no 2_677
C21 H2 3.4340 no 2_777
C21 H3 3.4416 no 2_777
C21 H24A 3.2470 no 2_667
C21 H24B 3.0656 no 2_667
C21 H16 3.1621 no 2_677
C21 H20 3.2868 no 2_677
C22 H2 3.2647 no 2_777
C22 H3 3.4867 no 2_777
C22 H24B 3.3126 no 2_667
C22 H22 3.5624 no 2_667
C23 H24A 3.2139 no 2_767
C23 H19 3.4895 no 1_655
C24 H23 3.4785 no 2_767
C24 H24A 3.1880 no 2_767
C24 H16 3.3768 no 1_545
C25 H7 3.1066 no 2_766
C25 H12B 3.2080 no 2_766
C25 H16 3.3264 no 1_545
C25 H19 3.3243 no 1_655
H2 P1 3.1229 no 2_777
H2 C21 3.4340 no 2_777
H2 C22 3.2647 no 2_777
H2 H12A 3.4635 no 2_776
H2 H24C 3.0978 no 2_777
H2 H17 3.3814 no 2_777
H2 H21 3.0493 no 2_777
H2 H22 2.6983 no 2_777
H3 C18 3.2391 no 1_665
H3 C21 3.4416 no 2_777
H3 C22 3.4867 no 2_777
H3 H7 3.5753 no 2_776
H3 H24B 2.9647 no 1_665
H3 H16 3.4665 no 1_655
H3 H18 2.5697 no 1_665
H3 H21 2.9093 no 2_777
H3 H22 3.5277 no 1_665
H3 H22 3.0017 no 2_777
H7 C18 2.8961 no 2_666
H7 C19 2.8987 no 2_666
H7 C25 3.1066 no 2_766
H7 H3 3.5753 no 2_776
H7 H8 3.5433 no 2_766
H7 H25B 3.0664 no 2_766
H7 H25C 2.3286 no 2_766
H7 H18 2.4480 no 2_666
H7 H19 2.4511 no 2_666
H8 C14 3.4863 no 2_666
H8 C18 3.4066 no 2_666
H8 C19 3.5041 no 2_666
H8 H7 3.5433 no 2_766
H8 H11B 3.5154 no 2_776
H8 H14 2.9195 no 2_666
H8 H15 3.4368 no 2_666
H8 H18 2.8870 no 2_666
H8 H19 3.5423 no 1_655
H8 H19 3.0903 no 2_666
H11A C14 3.4771 no 2_776
H11A C15 3.1039 no 1_655
H11A C16 3.1438 no 1_655
H11A H25A 2.6799 no 1_665
H11A H14 3.1071 no 2_776
H11A H15 2.6194 no 1_655
H11A H15 3.5456 no 2_776
H11A H16 2.7042 no 1_655
H11B C5 3.1245 no 2_776
H11B C6 3.1876 no 2_776
H11B C7 3.1304 no 2_776
H11B C8 3.0151 no 2_776
H11B C9 2.9918 no 2_776
H11B C10 3.0323 no 2_776
H11B C14 3.2992 no 2_776
H11B H8 3.5154 no 2_776
H11B H14 2.8054 no 2_776
H12A C1 2.8797 no 2_776
H12A C2 2.9346 no 2_776
H12A C3 3.0524 no 2_776
H12A C4 3.0863 no 2_776
H12A C5 3.0060 no 2_776
H12A C10 2.9375 no 2_776
H12A C13 3.2169 no 2_776
H12A C14 3.1341 no 2_776
H12A H2 3.4635 no 2_776
H12A H25B 3.4361 no 2_766
H12A H14 3.3005 no 2_776
H12B C14 3.2349 no 2_776
H12B C15 3.1407 no 1_655
H12B C15 3.0873 no 2_776
H12B C16 3.5290 no 2_776
H12B C25 3.2080 no 2_766
H12B H25A 2.8853 no 2_766
H12B H25B 3.1647 no 2_766
H12B H25C 3.0353 no 2_766
H12B H14 3.4851 no 2_776
H12B H15 2.2294 no 1_655
H12B H15 3.2416 no 2_776
H23 C19 3.0396 no 1_655
H23 C20 3.0129 no 1_655
H23 C24 3.4785 no 2_767
H23 H24A 2.5792 no 2_767
H23 H17 3.3523 no 2_777
H23 H19 2.9307 no 1_655
H23 H20 2.8816 no 1_655
H24A C20 3.2776 no 2_667
H24A C21 3.2470 no 2_667
H24A C23 3.2139 no 2_767
H24A C24 3.1880 no 2_767
H24A H23 2.5792 no 2_767
H24A H24A 2.6754 no 2_767
H24A H24C 3.2612 no 2_767
H24A H25B 3.2817 no 2_767
H24A H16 3.1587 no 1_545
H24A H17 3.3090 no 1_545
H24A H20 3.4922 no 2_667
H24A H21 3.4427 no 2_667
H24B C21 3.0656 no 2_667
H24B C22 3.3126 no 2_667
H24B H3 2.9647 no 1_445
H24B H16 2.8209 no 1_545
H24B H21 3.0034 no 2_667
H24B H22 3.4363 no 2_667
H24C H2 3.0978 no 2_777
H24C H24A 3.2612 no 2_767
H24C H25B 3.2020 no 2_767
H25A C15 3.5687 no 1_545
H25A C16 2.9654 no 1_545
H25A H11A 2.6799 no 1_445
H25A H12B 2.8853 no 2_766
H25A H16 2.6634 no 1_545
H25B C16 3.2685 no 1_545
H25B C17 3.2959 no 1_545
H25B H7 3.0664 no 2_766
H25B H12A 3.4361 no 2_766
H25B H12B 3.1647 no 2_766
H25B H24A 3.2817 no 2_767
H25B H24C 3.2020 no 2_767
H25B H16 3.2139 no 1_545
H25B H17 3.2579 no 1_545
H25B H19 3.5132 no 1_655
H25C C6 3.5262 no 2_766
H25C C7 3.0664 no 2_766
H25C C12 3.5906 no 2_766
H25C C19 3.2039 no 1_655
H25C H7 2.3286 no 2_766
H25C H12B 3.0353 no 2_766
H25C H19 2.6351 no 1_655
H14 C11 3.2558 no 2_776
H14 C12 3.5378 no 2_776
H14 H8 2.9195 no 2_666
H14 H11A 3.1071 no 2_776
H14 H11B 2.8054 no 2_776
H14 H12A 3.3005 no 2_776
H14 H12B 3.4851 no 2_776
H15 C4 3.4095 no 1_455
H15 C5 3.3599 no 1_455
H15 C6 3.0156 no 1_455
H15 C11 3.0323 no 1_455
H15 C12 2.7898 no 1_455
H15 H8 3.4368 no 2_666
H15 H11A 2.6194 no 1_455
H15 H11A 3.5456 no 2_776
H15 H12B 2.2294 no 1_455
H15 H12B 3.2416 no 2_776
H16 C3 3.4247 no 1_455
H16 C4 3.2323 no 1_455
H16 C11 3.3744 no 1_455
H16 C21 3.1621 no 2_677
H16 C24 3.3768 no 1_565
H16 C25 3.3264 no 1_565
H16 H3 3.4665 no 1_455
H16 H11A 2.7042 no 1_455
H16 H24A 3.1587 no 1_565
H16 H24B 2.8209 no 1_565
H16 H25A 2.6634 no 1_565
H16 H25B 3.2139 no 1_565
H16 H20 3.5932 no 2_677
H16 H21 2.4782 no 2_677
H17 P1 3.3016 no 2_777
H17 C1 3.4890 no 2_777
H17 C20 3.3808 no 2_677
H17 H2 3.3814 no 2_777
H17 H23 3.3523 no 2_777
H17 H24A 3.3090 no 1_565
H17 H25B 3.2579 no 1_565
H17 H20 2.7140 no 2_677
H18 C3 3.3382 no 1_445
H18 C7 2.9573 no 2_666
H18 C8 3.1953 no 2_666
H18 H3 2.5697 no 1_445
H18 H7 2.4480 no 2_666
H18 H8 2.8870 no 2_666
H19 C5 3.3844 no 1_455
H19 C6 3.4717 no 1_455
H19 C7 3.3201 no 1_455
H19 C7 3.2222 no 2_666
H19 C8 3.1079 no 1_455
H19 C8 3.5438 no 2_666
H19 C9 3.0675 no 1_455
H19 C10 3.2161 no 1_455
H19 C23 3.4895 no 1_455
H19 C25 3.3243 no 1_455
H19 H7 2.4511 no 2_666
H19 H8 3.5423 no 1_455
H19 H8 3.0903 no 2_666
H19 H23 2.9307 no 1_455
H19 H25B 3.5132 no 1_455
H19 H25C 2.6351 no 1_455
H20 C1 3.1197 no 1_455
H20 C2 3.3773 no 1_455
H20 C5 3.5926 no 1_455
H20 C10 3.2186 no 1_455
H20 C17 3.3632 no 2_677
H20 C21 3.2868 no 2_677
H20 H23 2.8816 no 1_455
H20 H24A 3.4922 no 2_667
H20 H16 3.5932 no 2_677
H20 H17 2.7140 no 2_677
H20 H21 2.5747 no 2_677
H21 C2 3.0151 no 2_777
H21 C3 2.9305 no 2_777
H21 C16 3.1763 no 2_677
H21 C20 3.2164 no 2_677
H21 H2 3.0493 no 2_777
H21 H3 2.9093 no 2_777
H21 H24A 3.4427 no 2_667
H21 H24B 3.0034 no 2_667
H21 H16 2.4782 no 2_677
H21 H20 2.5747 no 2_677
H21 H21 3.4673 no 2_677
H22 C2 3.3191 no 2_777
H22 C3 3.4683 no 2_777
H22 C22 3.5624 no 2_667
H22 H2 2.6983 no 2_777
H22 H3 3.5277 no 1_445
H22 H3 3.0017 no 2_777
H22 H24B 3.4363 no 2_667
H22 H22 3.0195 no 2_667

loop_
_geom_torsion_atom_site_label_1
_geom_torsion_atom_site_label_2
_geom_torsion_atom_site_label_3
_geom_torsion_atom_site_label_4
_geom_torsion
_geom_torsion_publ_flag
C13 Fe1 C14 C13 -0.00(10) no
C13 Fe1 C14 C15 -119.68(16) no
C14 Fe1 C13 P1 -124.0(2) no
C14 Fe1 C13 C14 -0.00(12) no
C14 Fe1 C13 C17 118.25(18) no
C13 Fe1 C15 C14 37.70(8) no
C13 Fe1 C15 C16 -81.93(11) no
C15 Fe1 C13 P1 -161.48(14) no
C15 Fe1 C13 C14 -37.45(10) no
C15 Fe1 C13 C17 80.80(11) no
C13 Fe1 C16 C15 81.85(12) no
C13 Fe1 C16 C17 -37.66(10) no
C16 Fe1 C13 P1 155.03(14) no
C16 Fe1 C13 C14 -80.93(11) no
C16 Fe1 C13 C17 37.32(9) no
C13 Fe1 C17 C13 0.00(9) no
C13 Fe1 C17 C16 119.83(16) no
C17 Fe1 C13 P1 117.71(17) no
C17 Fe1 C13 C14 -118.25(17) no
C17 Fe1 C13 C17 -0.00(11) no
C13 Fe1 C18 C19 -158.35(8) no
C13 Fe1 C18 C22 82.83(13) no
C18 Fe1 C13 P1 -43.05(15) no
C18 Fe1 C13 C14 80.99(13) no
C18 Fe1 C13 C17 -160.76(8) no
C13 Fe1 C19 C18 49.8(3) no
C13 Fe1 C19 C20 169.01(17) no
C19 Fe1 C13 P1 -78.7(2) no
C19 Fe1 C13 C14 45.3(3) no
C19 Fe1 C13 C17 163.56(19) no
C13 Fe1 C21 C20 165.24(8) no
C13 Fe1 C21 C22 -75.38(12) no
C21 Fe1 C13 P1 41.46(17) no
C21 Fe1 C13 C14 165.50(10) no
C21 Fe1 C13 C17 -76.25(14) no
C13 Fe1 C22 C18 -115.89(11) no
C13 Fe1 C22 C21 124.54(9) no
C22 Fe1 C13 P1 0.01(13) no
C22 Fe1 C13 C14 124.04(10) no
C22 Fe1 C13 C17 -117.71(10) no
C14 Fe1 C15 C14 -0.00(8) no
C14 Fe1 C15 C16 -119.64(14) no
C15 Fe1 C14 C13 119.68(15) no
C15 Fe1 C14 C15 -0.00(8) no
C14 Fe1 C16 C15 37.62(10) no
C14 Fe1 C16 C17 -81.89(13) no
C16 Fe1 C14 C13 82.36(12) no
C16 Fe1 C14 C15 -37.32(9) no
C14 Fe1 C17 C13 -38.42(10) no
C14 Fe1 C17 C16 81.40(12) no
C17 Fe1 C14 C13 38.45(11) no
C17 Fe1 C14 C15 -81.23(11) no
C14 Fe1 C18 C19 -115.53(11) no
C14 Fe1 C18 C22 125.65(12) no
C18 Fe1 C14 C13 -117.22(11) no
C18 Fe1 C14 C15 123.10(10) no
C14 Fe1 C19 C18 82.32(13) no
C14 Fe1 C19 C20 -158.50(11) no
C19 Fe1 C14 C13 -160.15(10) no
C19 Fe1 C14 C15 80.16(13) no
C14 Fe1 C20 C19 47.3(3) no
C14 Fe1 C20 C21 166.71(18) no
C20 Fe1 C14 C13 166.58(16) no
C20 Fe1 C14 C15 46.9(2) no
C14 Fe1 C22 C18 -73.58(13) no
C14 Fe1 C22 C21 166.85(7) no
C22 Fe1 C14 C13 -76.26(12) no
C22 Fe1 C14 C15 164.06(7) no
C15 Fe1 C16 C15 -0.00(13) no
C15 Fe1 C16 C17 -119.5(2) no
C16 Fe1 C15 C14 119.64(18) no
C16 Fe1 C15 C16 0.00(13) no
C15 Fe1 C17 C13 -82.42(13) no
C15 Fe1 C17 C16 37.41(11) no
C17 Fe1 C15 C14 81.99(12) no
C17 Fe1 C15 C16 -37.65(11) no
C15 Fe1 C18 C19 -73.96(16) no
C15 Fe1 C18 C22 167.22(12) no
C18 Fe1 C15 C14 -75.87(14) no
C18 Fe1 C15 C16 164.50(11) no
C15 Fe1 C19 C18 124.39(11) no
C15 Fe1 C19 C20 -116.42(12) no
C19 Fe1 C15 C14 -116.91(11) no
C19 Fe1 C15 C16 123.45(12) no
C15 Fe1 C20 C19 80.40(13) no
C15 Fe1 C20 C21 -160.15(8) no
C20 Fe1 C15 C14 -158.71(7) no
C20 Fe1 C15 C16 81.65(12) no
C15 Fe1 C21 C20 44.28(19) no
C15 Fe1 C21 C22 163.65(13) no
C21 Fe1 C15 C14 169.84(12) no
C21 Fe1 C15 C16 50.2(2) no
C16 Fe1 C17 C13 -119.83(19) no
C16 Fe1 C17 C16 0.00(12) no
C17 Fe1 C16 C15 119.5(2) no
C17 Fe1 C16 C17 0.00(11) no
C16 Fe1 C19 C18 164.99(10) no
C16 Fe1 C19 C20 -75.83(14) no
C19 Fe1 C16 C15 -74.42(16) no
C19 Fe1 C16 C17 166.07(10) no
C16 Fe1 C20 C19 122.54(11) no
C16 Fe1 C20 C21 -118.01(10) no
C20 Fe1 C16 C15 -115.56(11) no
C20 Fe1 C16 C17 124.93(11) no
C16 Fe1 C21 C20 79.78(12) no
C16 Fe1 C21 C22 -160.84(9) no
C21 Fe1 C16 C15 -157.68(10) no
C21 Fe1 C16 C17 82.82(15) no
C16 Fe1 C22 C18 164.3(2) no
C16 Fe1 C22 C21 44.7(3) no
C22 Fe1 C16 C15 170.2(2) no
C22 Fe1 C16 C17 50.7(3) no
C17 Fe1 C18 C19 168.4(2) no
C17 Fe1 C18 C22 49.6(3) no
C18 Fe1 C17 C13 45.7(3) no
C18 Fe1 C17 C16 165.6(2) no
C17 Fe1 C20 C19 163.46(9) no
C17 Fe1 C20 C21 -77.09(14) no
C20 Fe1 C17 C13 166.29(9) no
C20 Fe1 C17 C16 -73.89(14) no
C17 Fe1 C21 C20 122.87(11) no
C17 Fe1 C21 C22 -117.76(11) no
C21 Fe1 C17 C13 124.17(11) no
C21 Fe1 C17 C16 -116.01(12) no
C17 Fe1 C22 C18 -159.21(11) no
C17 Fe1 C22 C21 81.22(15) no
C22 Fe1 C17 C13 81.60(14) no
C22 Fe1 C17 C16 -158.58(10) no
C18 Fe1 C19 C18 -0.00(10) no
C18 Fe1 C19 C20 119.19(17) no
C19 Fe1 C18 C19 -0.00(10) no
C19 Fe1 C18 C22 -118.82(18) no
C18 Fe1 C20 C19 -38.01(10) no
C18 Fe1 C20 C21 81.44(12) no
C20 Fe1 C18 C19 37.54(9) no
C20 Fe1 C18 C22 -81.28(12) no
C18 Fe1 C21 C20 -81.76(11) no
C18 Fe1 C21 C22 37.62(9) no
C21 Fe1 C18 C19 81.45(12) no
C21 Fe1 C18 C22 -37.37(11) no
C18 Fe1 C22 C18 0.00(12) no
C18 Fe1 C22 C21 -119.57(19) no
C22 Fe1 C18 C19 118.8(2) no
C22 Fe1 C18 C22 0.00(12) no
C19 Fe1 C20 C19 0.00(11) no
C19 Fe1 C20 C21 119.45(19) no
C20 Fe1 C19 C18 -119.19(18) no
C20 Fe1 C19 C20 0.00(11) no
C19 Fe1 C21 C20 -37.47(10) no
C19 Fe1 C21 C22 81.90(11) no
C21 Fe1 C19 C18 -81.53(12) no
C21 Fe1 C19 C20 37.65(11) no
C19 Fe1 C22 C18 38.16(11) no
C19 Fe1 C22 C21 -81.41(12) no
C22 Fe1 C19 C18 -37.89(10) no
C22 Fe1 C19 C20 81.29(12) no
C20 Fe1 C21 C20 0.00(9) no
C20 Fe1 C21 C22 119.38(14) no
C21 Fe1 C20 C19 -119.45(17) no
C21 Fe1 C20 C21 0.00(10) no
C20 Fe1 C22 C18 81.86(11) no
C20 Fe1 C22 C21 -37.71(8) no
C22 Fe1 C20 C19 -81.97(11) no
C22 Fe1 C20 C21 37.48(8) no
C21 Fe1 C22 C18 119.57(17) no
C21 Fe1 C22 C21 -0.00(9) no
C22 Fe1 C21 C20 -119.38(13) no
C22 Fe1 C21 C22 0.00(8) no
P9 P1 C1 C2 179.66(16) no
P9 P1 C1 C10 4.63(14) no
C1 P1 P9 C9 -4.32(7) no
C1 P1 P9 C23 98.57(9) no
P9 P1 C13 Fe1 79.83(12) no
P9 P1 C13 C14 -11.68(17) no
P9 P1 C13 C17 167.54(13) no
C13 P1 P9 C9 95.31(9) no
C13 P1 P9 C23 -161.80(7) no
C1 P1 C13 Fe1 175.62(11) no
C1 P1 C13 C14 84.11(17) no
C1 P1 C13 C17 -96.67(16) no
C13 P1 C1 C2 79.01(18) no
C13 P1 C1 C10 -96.03(16) no
P1 P9 C9 C8 -172.63(18) no
P1 P9 C9 C10 3.82(15) no
P1 P9 C23 C24 74.48(10) no
P1 P9 C23 C25 -164.54(11) no
C9 P9 C23 C24 170.17(9) no
C9 P9 C23 C25 -68.84(14) no
C23 P9 C9 C8 88.03(19) no
C23 P9 C9 C10 -95.51(16) no
P1 C1 C2 C3 -173.44(14) no
P1 C1 C10 C5 173.49(13) no
P1 C1 C10 C9 -3.0(3) no
C2 C1 C10 C5 -2.0(3) no
C2 C1 C10 C9 -178.44(19) no
C10 C1 C2 C3 1.4(3) no
C1 C2 C3 C4 0.4(3) no
C2 C3 C4 C5 -1.6(3) no
C2 C3 C4 C11 176.2(2) no
C3 C4 C5 C6 177.38(19) no
C3 C4 C5 C10 1.0(3) no
C3 C4 C11 C12 -175.5(2) no
C5 C4 C11 C12 2.4(2) no
C11 C4 C5 C6 -0.9(3) no
C11 C4 C5 C10 -177.33(18) no
C4 C5 C6 C7 -177.78(19) no
C4 C5 C6 C12 -1.1(3) no
C4 C5 C10 C1 0.8(3) no
C4 C5 C10 C9 177.43(19) no
C6 C5 C10 C1 -175.25(19) no
C6 C5 C10 C9 1.3(3) no
C10 C5 C6 C7 -1.3(3) no
C10 C5 C6 C12 175.39(19) no
C5 C6 C7 C8 0.9(3) no
C5 C6 C12 C11 2.5(2) no
C7 C6 C12 C11 178.5(3) no
C12 C6 C7 C8 -174.8(2) no
C6 C7 C8 C9 -0.5(4) no
C7 C8 C9 P9 176.9(2) no
C7 C8 C9 C10 0.5(4) no
P9 C9 C10 C1 -1.3(3) no
P9 C9 C10 C5 -177.70(14) no
C8 C9 C10 C1 175.54(19) no
C8 C9 C10 C5 -0.9(3) no
C4 C11 C12 C6 -2.9(2) no
Fe1 C13 C14 Fe1 0.000(11) no
Fe1 C13 C14 C15 58.84(13) no
Fe1 C13 C17 Fe1 -0.00(5) no
Fe1 C13 C17 C16 -58.88(13) no
P1 C13 C14 Fe1 119.86(18) no
P1 C13 C14 C15 178.70(13) no
P1 C13 C17 Fe1 -119.83(17) no
P1 C13 C17 C16 -178.71(13) no
C14 C13 C17 Fe1 59.55(15) no
C14 C13 C17 C16 0.7(2) no
C17 C13 C14 Fe1 -59.47(16) no
C17 C13 C14 C15 -0.6(2) no
Fe1 C14 C15 Fe1 0.0 no
Fe1 C14 C15 C16 59.21(14) no
C13 C14 C15 Fe1 -58.86(16) no
C13 C14 C15 C16 0.4(2) no
Fe1 C15 C16 Fe1 0.00(5) no
Fe1 C15 C16 C17 59.30(15) no
C14 C15 C16 Fe1 -59.24(17) no
C14 C15 C16 C17 0.1(3) no
Fe1 C16 C17 Fe1 0.0 no
Fe1 C16 C17 C13 58.89(13) no
C15 C16 C17 Fe1 -59.35(17) no
C15 C16 C17 C13 -0.5(3) no
Fe1 C18 C19 Fe1 -0.0 no
Fe1 C18 C19 C20 -59.49(13) no
Fe1 C18 C22 Fe1 0.000(11) no
Fe1 C18 C22 C21 59.18(13) no
C19 C18 C22 Fe1 -59.67(16) no
C19 C18 C22 C21 -0.5(2) no
C22 C18 C19 Fe1 59.88(16) no
C22 C18 C19 C20 0.4(2) no
Fe1 C19 C20 Fe1 0.0 no
Fe1 C19 C20 C21 -59.23(14) no
C18 C19 C20 Fe1 59.08(17) no
C18 C19 C20 C21 -0.1(2) no
Fe1 C20 C21 Fe1 0.00(3) no
Fe1 C20 C21 C22 -59.30(14) no
C19 C20 C21 Fe1 59.15(17) no
C19 C20 C21 C22 -0.2(2) no
Fe1 C21 C22 Fe1 -0.00(3) no
Fe1 C21 C22 C18 -58.82(13) no
C20 C21 C22 Fe1 59.22(17) no
C20 C21 C22 C18 0.4(2) no
